data_4029885
loop_
_publ_author_name
'Valera, Silvia'
'Taylor, James E.'
'Daniels, David S. B.'
'Dawson, Daniel M.'
'Athukorala Arachchige, Kasun S.'
'Ashbrook, Sharon E.'
'Slawin, Alexandra M. Z.'
'Bode, Bela E.'

_publ_section_title
;
 A modular approach for the synthesis of nanometer-sized polynitroxide
 multi-spin systems.
;
_journal_issue 17
_journal_name_full 'The Journal of organic chemistry'
_journal_page_first 8313
_journal_page_last 8323
_journal_paper_doi 10.1021/jo5015678
_journal_volume 79
_journal_year 2014
_chemical_formula_moiety 'C24 H30 N2 O6'
_chemical_formula_sum 'C24 H30 N2 O6'
_chemical_formula_weight 442.51
_space_group_IT_number 14
_symmetry_cell_setting monoclinic
_symmetry_Int_Tables_number 14
_symmetry_space_group_name_Hall '-P 2yn'
_symmetry_space_group_name_H-M 'P 1 21/n 1'
_atom_sites_solution_hydrogens geom
_atom_sites_solution_primary direct
_atom_sites_solution_secondary difmap
_cell_angle_alpha 90.0000
_cell_angle_beta 106.085(15)
_cell_angle_gamma 90.0000
_cell_formula_units_Z 4
_cell_length_a 18.337(10)
_cell_length_b 5.919(3)
_cell_length_c 22.367(11)
_cell_measurement_reflns_used 2160
_cell_measurement_temperature 173
_cell_measurement_theta_max 68.25
_cell_measurement_theta_min 21.15
_cell_volume 2333(2)
_computing_cell_refinement 'CrystalClear-SM Expert 2.0 r2'
_computing_data_collection 'CrystalClear-SM Expert 2.0 r2 (Rigaku, 2009)'
_computing_data_reduction 'CrystalClear-SM Expert 2.0 r2'
_computing_molecular_graphics 'CrystalStructure 4.0'
_computing_publication_material 'CrystalStructure 4.0 (Rigaku, 2010)'
_computing_structure_refinement 'SHELXL97 (Sheldrick, 2008)'
_computing_structure_solution 'SIR2004 (Burla, et al., 2005)'
_diffrn_ambient_temperature 173
_diffrn_detector_area_resol_mean 29.257
_diffrn_measured_fraction_theta_full 0.984
_diffrn_measured_fraction_theta_max 0.977
_diffrn_measurement_device_type 'Rigaku Saturn70'
_diffrn_measurement_method \w
_diffrn_radiation_type 'Cu K\a'
_diffrn_radiation_wavelength 1.54187
_diffrn_reflns_av_R_equivalents 0.1407
_diffrn_reflns_Laue_measured_fraction_full 0.984
_diffrn_reflns_Laue_measured_fraction_max 0.977
_diffrn_reflns_limit_h_max 22
_diffrn_reflns_limit_h_min -21
_diffrn_reflns_limit_k_max 7
_diffrn_reflns_limit_k_min -7
_diffrn_reflns_limit_l_max 26
_diffrn_reflns_limit_l_min -26
_diffrn_reflns_number 30682
_diffrn_reflns_point_group_measured_fraction_full 0.984
_diffrn_reflns_point_group_measured_fraction_max 0.977
_diffrn_reflns_theta_full 67.000
_diffrn_reflns_theta_max 68.469
_diffrn_reflns_theta_min 2.768
_diffrn_standards_number 0
_exptl_absorpt_coefficient_mu 0.747
_exptl_absorpt_correction_T_max 0.993
_exptl_absorpt_correction_T_min 0.395
_exptl_absorpt_correction_type multi-scan
_exptl_absorpt_process_details 'REQAB (Rigaku, 1998)'
_exptl_crystal_colour colorless
_exptl_crystal_density_diffrn 1.260
_exptl_crystal_density_method 'not measured'
_exptl_crystal_description platelet
_exptl_crystal_F_000 944.00
_exptl_crystal_size_max 0.210
_exptl_crystal_size_mid 0.150
_exptl_crystal_size_min 0.010
_refine_diff_density_max 0.530
_refine_diff_density_min -0.730
_refine_ls_extinction_coef 0.043(6)
_refine_ls_extinction_method SHELXL
_refine_ls_goodness_of_fit_ref 1.368
_refine_ls_hydrogen_treatment constr
_refine_ls_number_parameters 290
_refine_ls_number_reflns 4182
_refine_ls_number_restraints 0
_refine_ls_R_factor_gt 0.1094
_refine_ls_shift/su_max 0.000
_refine_ls_structure_factor_coef Fsqd
_refine_ls_weighting_details 'w = 1/[\s^2^(Fo^2^)+(0.2000P)^2^+0.0000P] where P=(Fo^2^+2Fc^2^)/3'
_refine_ls_weighting_scheme calc
_refine_ls_wR_factor_ref 0.3611
_reflns_number_gt 3146
_reflns_number_total 4182
_reflns_threshold_expression F^2^>2.0\s(F^2^)
_cod_data_source_file jo5015678_si_002.cif
_cod_data_source_block 7
_cod_depositor_comments 'Adding full bibliography for 4029884--4029885.cif.'
_cod_database_code 4029885

loop_
_symmetry_equiv_pos_site_id
_symmetry_equiv_pos_as_xyz
1 +X,+Y,+Z
2 1/2-X,1/2+Y,1/2-Z
3 -X,-Y,-Z
4 1/2+X,1/2-Y,1/2+Z

loop_
_atom_site_label
_atom_site_type_symbol
_atom_site_fract_x
_atom_site_fract_y
_atom_site_fract_z
_atom_site_U_iso_or_equiv
_atom_site_adp_type
_atom_site_occupancy
_atom_site_symmetry_multiplicity
_atom_site_calc_flag
_atom_site_refinement_flags
O1 O 1.08662(16) 0.6057(5) 0.58744(13) 0.0649(9) Uani 1.0 4 d .
O10 O 0.87275(16) 0.1214(5) 0.65458(12) 0.0608(9) Uani 1.0 4 d .
O11 O 0.84224(18) 0.5408(5) 1.14179(13) 0.0710(10) Uani 1.0 4 d .
O20 O 0.9283(3) 0.0852(8) 0.96381(15) 0.1008(14) Uani 1.0 4 d .
O21 O 0.94931(15) 0.1115(5) 0.75349(11) 0.0574(8) Uani 1.0 4 d .
O23 O 0.80871(16) 0.0964(5) 0.90257(12) 0.0618(9) Uani 1.0 4 d .
N1 N 1.06468(18) 0.5045(5) 0.62939(14) 0.0508(9) Uani 1.0 4 d .
N11 N 0.82732(19) 0.4549(5) 1.08740(13) 0.0546(9) Uani 1.0 4 d .
C2 C 0.9893(2) 0.3899(6) 0.61511(16) 0.0480(10) Uani 1.0 4 d .
C3 C 0.9914(2) 0.3121(6) 0.68017(15) 0.0447(9) Uani 1.0 4 d .
C4 C 1.0531(3) 0.3844(6) 0.72270(16) 0.0488(10) Uani 1.0 4 d .
C5 C 1.1038(2) 0.5243(6) 0.69610(16) 0.0475(10) Uani 1.0 4 d .
C6 C 0.9874(3) 0.1940(6) 0.57037(17) 0.0562(11) Uani 1.0 4 d .
C7 C 0.9259(3) 0.5593(7) 0.58892(18) 0.0580(11) Uani 1.0 4 d .
C8 C 1.1840(3) 0.4271(7) 0.71015(18) 0.0572(11) Uani 1.0 4 d .
C9 C 1.1076(3) 0.7700(6) 0.71642(19) 0.0613(11) Uani 1.0 4 d .
C10 C 0.9309(3) 0.1748(6) 0.69241(15) 0.0486(10) Uani 1.0 4 d .
C12 C 0.8839(3) 0.3320(7) 1.06517(18) 0.0575(11) Uani 1.0 4 d .
C13 C 0.8354(3) 0.2734(6) 0.99984(16) 0.0488(10) Uani 1.0 4 d .
C14 C 0.7651(3) 0.3624(6) 0.98820(17) 0.0528(10) Uani 1.0 4 d .
C15 C 0.7523(3) 0.4884(6) 1.04140(17) 0.0510(10) Uani 1.0 4 d .
C16 C 0.9116(3) 0.1253(8) 1.1060(2) 0.0693(13) Uani 1.0 4 d .
C17 C 0.9501(3) 0.4867(9) 1.0652(3) 0.0789(14) Uani 1.0 4 d .
C18 C 0.6897(3) 0.3950(8) 1.0653(2) 0.0678(12) Uani 1.0 4 d .
C19 C 0.7396(3) 0.7423(7) 1.0274(2) 0.0679(12) Uani 1.0 4 d .
C20 C 0.8641(3) 0.1430(7) 0.95588(18) 0.0611(11) Uani 1.0 4 d .
C21 C 0.8957(3) -0.0019(6) 0.77662(16) 0.0493(10) Uani 1.0 4 d .
C22 C 0.8787(2) 0.1000(6) 0.82638(16) 0.0492(10) Uani 1.0 4 d .
C23 C 0.8312(2) -0.0119(6) 0.85479(16) 0.0500(10) Uani 1.0 4 d .
C24 C 0.8006(3) -0.2193(7) 0.83371(17) 0.0544(10) Uani 1.0 4 d .
C25 C 0.8179(3) -0.3143(6) 0.78374(17) 0.0543(10) Uani 1.0 4 d .
C26 C 0.8663(3) -0.2102(6) 0.75462(17) 0.0539(10) Uani 1.0 4 d .
H4 H 1.0636 0.3501 0.7658 0.0586 Uiso 1.0 4 calc R
H6A H 1.0273 0.0852 0.5896 0.0675 Uiso 1.0 4 calc R
H6B H 0.9959 0.2516 0.5318 0.0675 Uiso 1.0 4 calc R
H6C H 0.9378 0.1195 0.5610 0.0675 Uiso 1.0 4 calc R
H7A H 0.9329 0.6271 0.5509 0.0696 Uiso 1.0 4 calc R
H7B H 0.9272 0.6779 0.6198 0.0696 Uiso 1.0 4 calc R
H7C H 0.8768 0.4817 0.5792 0.0696 Uiso 1.0 4 calc R
H8A H 1.2131 0.5115 0.6868 0.0686 Uiso 1.0 4 calc R
H8B H 1.1813 0.2678 0.6978 0.0686 Uiso 1.0 4 calc R
H8C H 1.2091 0.4398 0.7548 0.0686 Uiso 1.0 4 calc R
H9A H 1.0560 0.8303 0.7087 0.0736 Uiso 1.0 4 calc R
H9B H 1.1354 0.8578 0.6928 0.0736 Uiso 1.0 4 calc R
H9C H 1.1337 0.7805 0.7609 0.0736 Uiso 1.0 4 calc R
H14 H 0.7275 0.3456 0.9496 0.0634 Uiso 1.0 4 calc R
H16A H 0.8687 0.0241 1.1040 0.0831 Uiso 1.0 4 calc R
H16B H 0.9339 0.1736 1.1491 0.0831 Uiso 1.0 4 calc R
H16C H 0.9500 0.0455 1.0910 0.0831 Uiso 1.0 4 calc R
H17A H 0.9732 0.5421 1.1075 0.0946 Uiso 1.0 4 calc R
H17B H 0.9317 0.6151 1.0374 0.0946 Uiso 1.0 4 calc R
H17C H 0.9879 0.4028 1.0506 0.0946 Uiso 1.0 4 calc R
H18A H 0.7019 0.2395 1.0796 0.0813 Uiso 1.0 4 calc R
H18B H 0.6420 0.3968 1.0319 0.0813 Uiso 1.0 4 calc R
H18C H 0.6842 0.4879 1.1001 0.0813 Uiso 1.0 4 calc R
H19A H 0.7391 0.8226 1.0656 0.0814 Uiso 1.0 4 calc R
H19B H 0.6908 0.7644 0.9960 0.0814 Uiso 1.0 4 calc R
H19C H 0.7806 0.8014 1.0116 0.0814 Uiso 1.0 4 calc R
H22 H 0.8991 0.2438 0.8409 0.0590 Uiso 1.0 4 calc R
H24 H 0.7681 -0.2949 0.8536 0.0653 Uiso 1.0 4 calc R
H25 H 0.7960 -0.4559 0.7685 0.0652 Uiso 1.0 4 calc R
H26 H 0.8789 -0.2798 0.7205 0.0647 Uiso 1.0 4 calc R

loop_
_atom_site_aniso_label
_atom_site_aniso_U_11
_atom_site_aniso_U_22
_atom_site_aniso_U_33
_atom_site_aniso_U_12
_atom_site_aniso_U_13
_atom_site_aniso_U_23
O1 0.066(2) 0.0722(18) 0.0550(17) -0.0111(14) 0.0147(14) 0.0153(13)
O10 0.0582(18) 0.0691(18) 0.0481(16) -0.0134(13) 0.0031(14) 0.0047(12)
O11 0.079(3) 0.0759(19) 0.0493(17) 0.0051(16) 0.0035(15) -0.0180(14)
O20 0.081(3) 0.150(4) 0.061(2) 0.044(3) 0.0036(18) -0.030(2)
O21 0.0601(18) 0.0677(17) 0.0430(15) -0.0150(13) 0.0120(13) 0.0041(12)
O23 0.0618(18) 0.0750(18) 0.0477(16) -0.0089(14) 0.0140(13) -0.0144(13)
N1 0.054(2) 0.0542(18) 0.0418(17) -0.0078(14) 0.0083(14) 0.0081(13)
N11 0.062(3) 0.0583(18) 0.0394(17) 0.0079(15) 0.0071(15) -0.0044(14)
C2 0.053(3) 0.0460(19) 0.0425(19) -0.0020(16) 0.0092(17) 0.0057(15)
C3 0.053(3) 0.0370(17) 0.0429(19) -0.0004(15) 0.0117(16) -0.0002(14)
C4 0.063(3) 0.0408(18) 0.0378(19) -0.0036(16) 0.0064(17) 0.0002(14)
C5 0.052(3) 0.0406(18) 0.046(2) -0.0038(15) 0.0072(17) 0.0000(14)
C6 0.068(3) 0.050(2) 0.051(3) 0.0029(18) 0.017(2) -0.0020(16)
C7 0.063(3) 0.048(2) 0.058(3) 0.0036(18) 0.0072(19) 0.0089(17)
C8 0.057(3) 0.054(3) 0.056(3) -0.0022(18) 0.0073(19) 0.0038(17)
C9 0.073(3) 0.043(2) 0.067(3) -0.0047(19) 0.018(3) -0.0085(17)
C10 0.063(3) 0.0429(19) 0.0388(19) 0.0025(17) 0.0130(18) -0.0024(14)
C12 0.063(3) 0.057(3) 0.051(3) 0.0054(19) 0.0130(19) 0.0026(17)
C13 0.055(3) 0.0448(19) 0.0426(19) -0.0008(17) 0.0075(17) -0.0009(15)
C14 0.058(3) 0.050(2) 0.047(2) -0.0047(17) 0.0080(18) 0.0015(16)
C15 0.057(3) 0.046(2) 0.044(2) -0.0009(17) 0.0049(18) 0.0013(15)
C16 0.075(3) 0.070(3) 0.055(3) 0.013(3) 0.005(3) 0.001(2)
C17 0.072(4) 0.082(3) 0.083(4) -0.015(3) 0.022(3) -0.014(3)
C18 0.075(3) 0.065(3) 0.066(3) -0.007(3) 0.023(3) -0.005(2)
C19 0.078(3) 0.047(3) 0.072(3) 0.001(2) 0.010(3) 0.0025(19)
C20 0.069(3) 0.064(3) 0.050(3) 0.005(2) 0.017(2) 0.0025(18)
C21 0.055(3) 0.046(2) 0.047(2) -0.0061(16) 0.0140(17) 0.0014(15)
C22 0.056(3) 0.0459(19) 0.0432(19) -0.0044(16) 0.0095(17) -0.0056(15)
C23 0.053(3) 0.051(2) 0.044(2) -0.0000(16) 0.0097(17) -0.0022(15)
C24 0.059(3) 0.054(2) 0.049(2) -0.0070(18) 0.0124(18) 0.0050(17)
C25 0.063(3) 0.0397(18) 0.056(3) -0.0066(17) 0.0102(19) -0.0025(16)
C26 0.064(3) 0.0445(19) 0.052(3) -0.0006(17) 0.0140(19) -0.0048(16)

loop_
_atom_type_symbol
_atom_type_description
_atom_type_scat_dispersion_real
_atom_type_scat_dispersion_imag
_atom_type_scat_source
C C 0.0181 0.0091
;
International Tables for Crystallography
(1992, Vol. C, Tables 4.2.6.8 and 6.1.1.4)
;
H H 0.0000 0.0000
;
International Tables for Crystallography
(1992, Vol. C, Table 6.1.1.4)
;
N N 0.0311 0.0180
;
International Tables for Crystallography
(1992, Vol. C, Tables 4.2.6.8 and 6.1.1.4)
;
O O 0.0492 0.0322
;
International Tables for Crystallography
(1992, Vol. C, Tables 4.2.6.8 and 6.1.1.4)
;

loop_
_geom_angle_atom_site_label_1
_geom_angle_atom_site_label_2
_geom_angle_atom_site_label_3
_geom_angle
_geom_angle_publ_flag
C10 O21 C21 119.7(3) yes
C20 O23 C23 117.0(4) yes
O1 N1 C2 121.4(3) yes
O1 N1 C5 123.2(3) yes
C2 N1 C5 114.6(3) yes
O11 N11 C12 122.5(3) yes
O11 N11 C15 121.3(4) yes
C12 N11 C15 116.0(3) yes
N1 C2 C3 99.0(3) yes
N1 C2 C6 109.7(4) yes
N1 C2 C7 110.2(3) yes
C3 C2 C6 112.8(3) yes
C3 C2 C7 112.5(4) yes
C6 C2 C7 111.8(3) yes
C2 C3 C4 112.3(4) yes
C2 C3 C10 122.0(3) yes
C4 C3 C10 125.7(4) yes
C3 C4 C5 113.2(4) yes
N1 C5 C4 100.3(3) yes
N1 C5 C8 110.5(4) yes
N1 C5 C9 110.4(3) yes
C4 C5 C8 112.4(3) yes
C4 C5 C9 113.3(4) yes
C8 C5 C9 109.7(3) yes
O10 C10 O21 123.8(4) yes
O10 C10 C3 125.8(4) yes
O21 C10 C3 110.5(3) yes
N11 C12 C13 99.1(3) yes
N11 C12 C16 110.2(4) yes
N11 C12 C17 110.0(4) yes
C13 C12 C16 113.5(4) yes
C13 C12 C17 113.0(4) yes
C16 C12 C17 110.5(4) yes
C12 C13 C14 111.6(4) yes
C12 C13 C20 122.9(4) yes
C14 C13 C20 125.5(4) yes
C13 C14 C15 113.5(3) yes
N11 C15 C14 99.6(3) yes
N11 C15 C18 111.0(4) yes
N11 C15 C19 109.3(3) yes
C14 C15 C18 114.2(4) yes
C14 C15 C19 112.2(4) yes
C18 C15 C19 110.1(4) yes
O20 C20 O23 122.6(5) yes
O20 C20 C13 125.3(4) yes
O23 C20 C13 112.1(4) yes
O21 C21 C22 115.3(3) yes
O21 C21 C26 122.7(4) yes
C22 C21 C26 121.8(4) yes
C21 C22 C23 118.4(4) yes
O23 C23 C22 119.2(4) yes
O23 C23 C24 119.4(4) yes
C22 C23 C24 121.2(4) yes
C23 C24 C25 118.9(4) yes
C24 C25 C26 121.8(4) yes
C21 C26 C25 117.9(4) yes
C3 C4 H4 123.376 no
C5 C4 H4 123.377 no
C2 C6 H6A 109.479 no
C2 C6 H6B 109.475 no
C2 C6 H6C 109.470 no
H6A C6 H6B 109.469 no
H6A C6 H6C 109.471 no
H6B C6 H6C 109.464 no
C2 C7 H7A 109.477 no
C2 C7 H7B 109.478 no
C2 C7 H7C 109.470 no
H7A C7 H7B 109.465 no
H7A C7 H7C 109.466 no
H7B C7 H7C 109.473 no
C5 C8 H8A 109.461 no
C5 C8 H8B 109.465 no
C5 C8 H8C 109.479 no
H8A C8 H8B 109.468 no
H8A C8 H8C 109.473 no
H8B C8 H8C 109.480 no
C5 C9 H9A 109.471 no
C5 C9 H9B 109.473 no
C5 C9 H9C 109.474 no
H9A C9 H9B 109.468 no
H9A C9 H9C 109.465 no
H9B C9 H9C 109.475 no
C13 C14 H14 123.272 no
C15 C14 H14 123.274 no
C12 C16 H16A 109.468 no
C12 C16 H16B 109.471 no
C12 C16 H16C 109.473 no
H16A C16 H16B 109.472 no
H16A C16 H16C 109.472 no
H16B C16 H16C 109.472 no
C12 C17 H17A 109.468 no
C12 C17 H17B 109.467 no
C12 C17 H17C 109.469 no
H17A C17 H17B 109.469 no
H17A C17 H17C 109.473 no
H17B C17 H17C 109.481 no
C15 C18 H18A 109.478 no
C15 C18 H18B 109.474 no
C15 C18 H18C 109.471 no
H18A C18 H18B 109.469 no
H18A C18 H18C 109.469 no
H18B C18 H18C 109.467 no
C15 C19 H19A 109.464 no
C15 C19 H19B 109.477 no
C15 C19 H19C 109.472 no
H19A C19 H19B 109.469 no
H19A C19 H19C 109.471 no
H19B C19 H19C 109.476 no
C21 C22 H22 120.827 no
C23 C22 H22 120.812 no
C23 C24 H24 120.547 no
C25 C24 H24 120.542 no
C24 C25 H25 119.106 no
C26 C25 H25 119.121 no
C21 C26 H26 121.039 no
C25 C26 H26 121.030 no

loop_
_geom_bond_atom_site_label_1
_geom_bond_atom_site_label_2
_geom_bond_distance
_geom_bond_publ_flag
O1 N1 1.269(5) yes
O10 C10 1.205(5) yes
O11 N11 1.276(4) yes
O20 C20 1.192(7) yes
O21 C10 1.366(4) yes
O21 C21 1.403(5) yes
O23 C20 1.363(5) yes
O23 C23 1.402(5) yes
N1 C2 1.493(5) yes
N1 C5 1.470(5) yes
N11 C12 1.463(6) yes
N11 C15 1.485(5) yes
C2 C3 1.516(5) yes
C2 C6 1.526(6) yes
C2 C7 1.523(6) yes
C3 C4 1.330(5) yes
C3 C10 1.462(6) yes
C4 C5 1.487(6) yes
C5 C8 1.529(6) yes
C5 C9 1.519(5) yes
C12 C13 1.525(5) yes
C12 C16 1.527(6) yes
C12 C17 1.520(7) yes
C13 C14 1.350(6) yes
C13 C20 1.458(7) yes
C14 C15 1.477(6) yes
C15 C18 1.500(7) yes
C15 C19 1.540(5) yes
C21 C22 1.376(6) yes
C21 C26 1.380(5) yes
C22 C23 1.381(6) yes
C23 C24 1.377(5) yes
C24 C25 1.365(6) yes
C25 C26 1.383(7) yes
C4 H4 0.950 no
C6 H6A 0.980 no
C6 H6B 0.980 no
C6 H6C 0.980 no
C7 H7A 0.980 no
C7 H7B 0.980 no
C7 H7C 0.980 no
C8 H8A 0.980 no
C8 H8B 0.980 no
C8 H8C 0.980 no
C9 H9A 0.980 no
C9 H9B 0.980 no
C9 H9C 0.980 no
C14 H14 0.950 no
C16 H16A 0.980 no
C16 H16B 0.980 no
C16 H16C 0.980 no
C17 H17A 0.980 no
C17 H17B 0.980 no
C17 H17C 0.980 no
C18 H18A 0.980 no
C18 H18B 0.980 no
C18 H18C 0.980 no
C19 H19A 0.980 no
C19 H19B 0.980 no
C19 H19C 0.980 no
C22 H22 0.950 no
C24 H24 0.950 no
C25 H25 0.950 no
C26 H26 0.950 no

loop_
_geom_contact_atom_site_label_1
_geom_contact_atom_site_label_2
_geom_contact_distance
_geom_contact_publ_flag
_geom_contact_site_symmetry_2
O1 C3 3.518(5) no .
O1 C4 3.504(6) no .
O1 C6 3.002(5) no .
O1 C7 2.969(6) no .
O1 C8 3.020(5) no .
O1 C9 2.967(6) no .
O10 C2 2.986(5) no .
O10 C4 3.590(5) no .
O10 C6 3.216(6) no .
O10 C7 3.258(6) no .
O10 C21 2.743(5) no .
O10 C26 3.003(5) no .
O11 C13 3.519(5) no .
O11 C14 3.496(5) no .
O11 C16 2.979(6) no .
O11 C17 2.971(7) no .
O11 C18 2.974(6) no .
O11 C19 2.974(5) no .
O20 C12 2.993(6) no .
O20 C14 3.585(7) no .
O20 C16 3.287(7) no .
O20 C17 3.232(7) no .
O20 C22 2.956(5) no .
O20 C23 2.654(5) no .
O21 C4 2.726(5) no .
O23 C14 2.763(6) no .
C2 C9 3.490(5) no .
C3 C8 3.474(6) no .
C3 C9 3.403(6) no .
C4 C6 3.472(6) no .
C4 C7 3.405(5) no .
C5 C7 3.478(6) no .
C6 C10 3.179(6) no .
C7 C10 3.229(6) no .
C10 C22 3.418(6) no .
C10 C26 3.073(6) no .
C12 C18 3.583(7) no .
C12 C19 3.518(6) no .
C13 C18 3.461(7) no .
C13 C19 3.431(6) no .
C14 C16 3.493(6) no .
C14 C17 3.431(7) no .
C15 C16 3.591(6) no .
C15 C17 3.516(7) no .
C16 C20 3.228(6) no .
C17 C20 3.235(7) no .
C20 C22 2.993(6) no .
C20 C24 3.414(6) no .
C21 C24 2.749(6) no .
C22 C25 2.753(5) no .
C23 C26 2.759(6) no .
O1 C19 3.545(7) no 4_564
O10 C24 3.395(6) no 2_656
O11 C4 3.137(5) no 3_767
O11 C5 3.505(5) no 3_767
O11 C8 3.481(6) no 3_767
O11 C9 3.560(5) no 3_767
O20 O20 2.862(6) no 3_757
O20 C17 3.552(7) no 3_767
C4 O11 3.137(5) no 3_767
C5 O11 3.505(5) no 3_767
C8 O11 3.481(6) no 3_767
C9 O11 3.560(5) no 3_767
C17 O20 3.552(7) no 3_767
C19 O1 3.545(7) no 4_465
C24 O10 3.395(6) no 2_646
O1 H6A 3.2721 no .
O1 H6B 2.7505 no .
O1 H7A 2.7114 no .
O1 H7B 3.2279 no .
O1 H8A 2.7878 no .
O1 H8B 3.2763 no .
O1 H9A 3.2059 no .
O1 H9B 2.7219 no .
O10 H6A 3.5316 no .
O10 H6C 2.6801 no .
O10 H7B 3.5895 no .
O10 H7C 2.7317 no .
O10 H26 2.7814 no .
O11 H16A 3.2449 no .
O11 H16B 2.7245 no .
O11 H17A 2.7162 no .
O11 H17B 3.2338 no .
O11 H18A 3.1239 no .
O11 H18C 2.8054 no .
O11 H19A 2.7342 no .
O11 H19C 3.2112 no .
O20 H16C 2.7716 no .
O20 H17B 3.5350 no .
O20 H17C 2.7056 no .
O20 H22 2.8134 no .
O21 H4 2.4793 no .
O21 H22 2.5054 no .
O21 H26 2.6544 no .
O23 H14 2.5227 no .
O23 H22 2.5850 no .
O23 H24 2.5819 no .
N1 H4 3.1891 no .
N1 H6A 2.6618 no .
N1 H6B 2.6599 no .
N1 H6C 3.3130 no .
N1 H7A 2.6636 no .
N1 H7B 2.6743 no .
N1 H7C 3.3175 no .
N1 H8A 2.6681 no .
N1 H8B 2.6579 no .
N1 H8C 3.3031 no .
N1 H9A 2.6538 no .
N1 H9B 2.6542 no .
N1 H9C 3.2959 no .
N11 H14 3.1857 no .
N11 H16A 2.6568 no .
N11 H16B 2.6458 no .
N11 H16C 3.2915 no .
N11 H17A 2.6378 no .
N11 H17B 2.6456 no .
N11 H17C 3.2846 no .
N11 H18A 2.5933 no .
N11 H18B 3.2969 no .
N11 H18C 2.7241 no .
N11 H19A 2.6745 no .
N11 H19B 3.3113 no .
N11 H19C 2.6475 no .
C2 H4 3.2744 no .
C2 H8B 3.5681 no .
C2 H9A 3.3540 no .
C3 H6A 2.6606 no .
C3 H6B 3.3620 no .
C3 H6C 2.8136 no .
C3 H7A 3.3565 no .
C3 H7B 2.6496 no .
C3 H7C 2.8099 no .
C3 H8B 3.4031 no .
C3 H9A 3.2858 no .
C4 H6A 3.3832 no .
C4 H7B 3.2714 no .
C4 H8A 3.3350 no .
C4 H8B 2.6528 no .
C4 H8C 2.7688 no .
C4 H9A 2.6597 no .
C4 H9B 3.3373 no .
C4 H9C 2.7771 no .
C5 H6A 3.5425 no .
C5 H7B 3.3408 no .
C6 H7A 2.7413 no .
C6 H7B 3.3637 no .
C6 H7C 2.6969 no .
C7 H6A 3.3635 no .
C7 H6B 2.7395 no .
C7 H6C 2.6996 no .
C7 H9A 3.4493 no .
C8 H4 2.8542 no .
C8 H9A 3.3406 no .
C8 H9B 2.6925 no .
C8 H9C 2.6635 no .
C9 H4 2.9215 no .
C9 H7B 3.4564 no .
C9 H8A 2.6892 no .
C9 H8B 3.3388 no .
C9 H8C 2.6711 no .
C10 H4 2.7352 no .
C10 H6A 3.3090 no .
C10 H6C 2.9941 no .
C10 H7B 3.3842 no .
C10 H7C 3.0497 no .
C10 H22 3.5502 no .
C10 H26 2.9792 no .
C12 H14 3.2882 no .
C12 H18A 3.4848 no .
C12 H19C 3.3891 no .
C13 H16A 2.6816 no .
C13 H16B 3.3782 no .
C13 H16C 2.8312 no .
C13 H17A 3.3670 no .
C13 H17B 2.6630 no .
C13 H17C 2.8169 no .
C13 H18A 3.4116 no .
C13 H19C 3.3156 no .
C14 H16A 3.4060 no .
C14 H17B 3.3044 no .
C14 H18A 2.7136 no .
C14 H18B 2.7046 no .
C14 H18C 3.3278 no .
C14 H19A 3.3317 no .
C14 H19B 2.7714 no .
C14 H19C 2.6503 no .
C15 H16A 3.5229 no .
C15 H17B 3.3992 no .
C16 H17A 2.7094 no .
C16 H17B 3.3475 no .
C16 H17C 2.6739 no .
C17 H16A 3.3462 no .
C17 H16B 2.7118 no .
C17 H16C 2.6749 no .
C17 H19C 3.5352 no .
C18 H14 2.8751 no .
C18 H19A 2.6875 no .
C18 H19B 2.6835 no .
C18 H19C 3.3343 no .
C19 H14 2.8945 no .
C19 H17B 3.5487 no .
C19 H18A 3.3382 no .
C19 H18B 2.7370 no .
C19 H18C 2.6184 no .
C20 H14 2.7450 no .
C20 H16A 3.3652 no .
C20 H16C 3.0514 no .
C20 H17B 3.3792 no .
C20 H17C 3.0567 no .
C20 H22 2.8816 no .
C20 H24 3.5799 no .
C21 H25 3.2261 no .
C22 H24 3.2609 no .
C22 H26 3.2655 no .
C23 H25 3.2179 no .
C24 H22 3.2620 no .
C24 H26 3.2574 no .
C26 H22 3.2650 no .
C26 H24 3.2572 no .
H4 H8B 3.0026 no .
H4 H8C 2.7954 no .
H4 H9A 3.1026 no .
H4 H9C 2.8685 no .
H6A H7C 3.5807 no .
H6A H8B 3.3492 no .
H6B H7A 2.5939 no .
H6B H7C 3.0057 no .
H6C H7A 3.0123 no .
H6C H7B 3.5818 no .
H6C H7C 2.5031 no .
H7B H9A 2.7825 no .
H8A H9A 3.5881 no .
H8A H9B 2.5201 no .
H8A H9C 2.9558 no .
H8B H9B 3.5863 no .
H8B H9C 3.5558 no .
H8C H9A 3.5605 no .
H8C H9B 2.9716 no .
H8C H9C 2.4693 no .
H14 H18A 3.1353 no .
H14 H18B 2.7463 no .
H14 H19B 2.8399 no .
H14 H19C 3.0666 no .
H16A H17C 3.5604 no .
H16A H18A 3.2180 no .
H16B H17A 2.5520 no .
H16B H17C 2.9802 no .
H16C H17A 2.9780 no .
H16C H17B 3.5628 no .
H16C H17C 2.4741 no .
H17B H19C 2.8880 no .
H18A H19A 3.5489 no .
H18B H19A 3.0572 no .
H18B H19B 2.5648 no .
H18C H19A 2.4420 no .
H18C H19B 2.8754 no .
H18C H19C 3.5245 no .
H24 H25 2.3095 no .
H25 H26 2.3352 no .
O1 H6A 3.0446 no 1_565
O1 H6B 2.8062 no 3_766
O1 H7A 3.3150 no 3_766
O1 H18A 2.9794 no 4_554
O1 H18B 3.4814 no 4_554
O1 H18B 3.4559 no 4_564
O1 H18C 2.9639 no 4_564
O1 H19A 2.9993 no 4_564
O1 H19B 3.2539 no 4_564
O10 H7B 2.9877 no 1_545
O10 H14 3.0160 no 2_646
O10 H19B 3.3536 no 2_646
O10 H24 2.5852 no 2_656
O11 H4 2.3864 no 3_767
O11 H8C 2.7300 no 3_767
O11 H9C 2.8308 no 3_767
O11 H16A 3.0592 no 1_565
O20 H16C 2.9324 no 3_757
O20 H17A 3.5021 no 3_767
O20 H17B 3.2245 no 1_545
O20 H17B 3.1263 no 3_767
O20 H17C 3.3282 no 3_757
O20 H17C 3.4528 no 3_767
O20 H19C 3.5929 no 1_545
O21 H9A 2.9478 no 1_545
O21 H16B 3.0978 no 3_757
O21 H16C 3.5794 no 3_757
O23 H19C 3.1561 no 1_545
N1 H6A 3.5689 no 1_565
N1 H18A 3.3480 no 4_554
N11 H4 3.5327 no 3_767
N11 H9C 3.5520 no 3_767
N11 H16A 3.4507 no 1_565
C3 H9A 3.0857 no 1_545
C3 H26 3.4558 no 1_565
C4 H9A 3.2967 no 1_545
C6 H6B 3.5579 no 3_756
C6 H7A 3.4939 no 1_545
C6 H7A 3.5798 no 3_766
C6 H7B 3.5275 no 1_545
C6 H18B 3.3089 no 2_646
C6 H18B 3.2281 no 4_554
C6 H19B 3.2199 no 2_646
C7 H6B 3.5699 no 3_766
C7 H6C 3.3920 no 1_565
C7 H14 3.1911 no 2_656
C7 H18B 3.3137 no 2_656
C7 H19B 2.9970 no 2_646
C7 H26 3.4240 no 1_565
C8 H8A 3.5377 no 2_746
C8 H8B 3.4040 no 2_756
C8 H8C 3.4536 no 2_746
C8 H8C 3.5799 no 2_756
C8 H9B 3.4798 no 1_545
C8 H9B 3.4444 no 2_746
C8 H9C 3.3386 no 2_746
C8 H18A 3.1844 no 4_554
C8 H18C 3.4787 no 4_554
C9 H6A 3.3740 no 1_565
C9 H8B 3.3153 no 1_565
C9 H8C 3.3958 no 2_756
C9 H16B 3.3178 no 3_767
C9 H18C 3.5810 no 4_564
C10 H7B 3.3517 no 1_545
C10 H9A 3.0154 no 1_545
C10 H24 3.5098 no 2_656
C10 H26 3.4724 no 1_565
C13 H19C 3.0053 no 1_545
C14 H7C 3.4564 no 2_646
C14 H19C 3.3610 no 1_545
C16 H9C 3.3520 no 3_767
C16 H17B 3.4523 no 1_545
C16 H19A 3.5279 no 1_545
C16 H19C 3.3304 no 1_545
C17 H16C 3.3574 no 1_565
C17 H17C 3.1713 no 3_767
C17 H22 3.3749 no 3_767
C18 H6A 3.1734 no 4_455
C18 H6B 3.5310 no 4_455
C18 H6C 3.3988 no 2_656
C18 H7A 3.3299 no 2_646
C18 H8A 3.5656 no 4_455
C18 H8B 3.1606 no 4_455
C18 H9B 3.5817 no 4_465
C18 H19A 3.5070 no 1_545
C19 H6C 3.3837 no 2_656
C19 H7C 3.0703 no 2_656
C19 H16A 3.0132 no 1_565
C19 H18A 3.3085 no 1_565
C20 H19C 3.0071 no 1_545
C21 H16B 3.2687 no 3_757
C21 H16C 3.4932 no 3_757
C21 H25 3.3886 no 2_656
C22 H16C 3.2884 no 3_757
C22 H17A 3.4391 no 3_767
C22 H25 3.1291 no 1_565
C22 H25 3.3334 no 2_656
C23 H25 3.0976 no 2_656
C24 H25 2.9250 no 2_656
C25 H22 3.1041 no 1_545
C25 H25 2.9793 no 2_656
C26 H7B 3.5576 no 1_545
C26 H25 3.2459 no 2_656
H4 O11 2.3864 no 3_767
H4 N11 3.5327 no 3_767
H4 H9A 3.3193 no 1_545
H4 H16A 3.5956 no 3_757
H4 H16B 3.3955 no 3_767
H4 H17A 3.1570 no 3_767
H6A O1 3.0446 no 1_545
H6A N1 3.5689 no 1_545
H6A C9 3.3740 no 1_545
H6A C18 3.1734 no 4_554
H6A H6B 3.2986 no 3_756
H6A H7A 3.2040 no 1_545
H6A H7B 3.2123 no 1_545
H6A H9A 2.9788 no 1_545
H6A H9B 2.9217 no 1_545
H6A H18A 3.4314 no 4_554
H6A H18B 2.7577 no 4_554
H6A H18C 2.8542 no 4_554
H6B O1 2.8062 no 3_766
H6B C6 3.5579 no 3_756
H6B C7 3.5699 no 3_766
H6B C18 3.5310 no 4_554
H6B H6A 3.2986 no 3_756
H6B H6B 3.3214 no 3_756
H6B H6B 3.2874 no 3_766
H6B H6C 3.4657 no 3_756
H6B H7A 2.6421 no 3_766
H6B H18B 3.2914 no 2_646
H6B H18B 2.8193 no 4_554
H6B H19B 3.3063 no 2_646
H6C C7 3.3920 no 1_545
H6C C18 3.3988 no 2_646
H6C C19 3.3837 no 2_646
H6C H6B 3.4657 no 3_756
H6C H7A 2.9226 no 1_545
H6C H7B 2.9551 no 1_545
H6C H14 3.3868 no 2_646
H6C H18B 2.5519 no 2_646
H6C H19B 2.5016 no 2_646
H7A O1 3.3150 no 3_766
H7A C6 3.4939 no 1_565
H7A C6 3.5798 no 3_766
H7A C18 3.3299 no 2_656
H7A H6A 3.2040 no 1_565
H7A H6B 2.6421 no 3_766
H7A H6C 2.9226 no 1_565
H7A H14 3.2105 no 2_656
H7A H18A 3.3275 no 2_656
H7A H18B 2.5412 no 2_656
H7A H19B 3.0881 no 2_646
H7B O10 2.9877 no 1_565
H7B C6 3.5275 no 1_565
H7B C10 3.3517 no 1_565
H7B C26 3.5576 no 1_565
H7B H6A 3.2123 no 1_565
H7B H6C 2.9551 no 1_565
H7B H14 2.9999 no 2_656
H7B H18B 3.5227 no 2_656
H7B H26 2.6527 no 1_565
H7C C14 3.4564 no 2_656
H7C C19 3.0703 no 2_646
H7C H14 2.8333 no 2_656
H7C H18B 3.4437 no 2_656
H7C H19A 3.4761 no 2_646
H7C H19B 2.2062 no 2_646
H7C H19C 3.2166 no 2_646
H7C H26 3.4521 no 1_565
H8A C8 3.5377 no 2_756
H8A C18 3.5656 no 4_554
H8A H8B 3.1532 no 2_756
H8A H8C 3.0228 no 2_756
H8A H9B 3.4139 no 2_746
H8A H9C 3.0511 no 2_746
H8A H18A 2.7801 no 4_554
H8A H18C 3.4947 no 4_554
H8A H18C 3.5003 no 4_564
H8A H19A 3.0431 no 4_564
H8B C8 3.4040 no 2_746
H8B C9 3.3153 no 1_545
H8B C18 3.1606 no 4_554
H8B H8A 3.1532 no 2_746
H8B H8C 2.7845 no 2_746
H8B H9A 3.5145 no 1_545
H8B H9B 2.5605 no 1_545
H8B H9C 3.4284 no 1_545
H8B H9C 3.2605 no 2_746
H8B H18A 2.7737 no 4_554
H8B H18C 2.6716 no 4_554
H8C O11 2.7300 no 3_767
H8C C8 3.5799 no 2_746
H8C C8 3.4536 no 2_756
H8C C9 3.3958 no 2_746
H8C H8A 3.0228 no 2_746
H8C H8B 2.7845 no 2_756
H8C H8C 3.3522 no 2_746
H8C H8C 3.3522 no 2_756
H8C H9B 2.8090 no 2_746
H8C H9C 3.1444 no 2_746
H8C H18C 3.3210 no 3_767
H9A O21 2.9478 no 1_565
H9A C3 3.0857 no 1_565
H9A C4 3.2967 no 1_565
H9A C10 3.0154 no 1_565
H9A H4 3.3193 no 1_565
H9A H6A 2.9788 no 1_565
H9A H8B 3.5145 no 1_565
H9A H16B 3.1356 no 3_767
H9A H26 3.3939 no 1_565
H9B C8 3.4798 no 1_565
H9B C8 3.4444 no 2_756
H9B C18 3.5817 no 4_564
H9B H6A 2.9217 no 1_565
H9B H8A 3.4139 no 2_756
H9B H8B 2.5605 no 1_565
H9B H8C 2.8090 no 2_756
H9B H18C 2.6380 no 4_564
H9C O11 2.8308 no 3_767
H9C N11 3.5520 no 3_767
H9C C8 3.3386 no 2_756
H9C C16 3.3520 no 3_767
H9C H8A 3.0511 no 2_756
H9C H8B 3.4284 no 1_565
H9C H8B 3.2605 no 2_756
H9C H8C 3.1444 no 2_756
H9C H16A 3.2466 no 3_767
H9C H16B 2.6544 no 3_767
H14 O10 3.0160 no 2_656
H14 C7 3.1911 no 2_646
H14 H6C 3.3868 no 2_656
H14 H7A 3.2105 no 2_646
H14 H7B 2.9999 no 2_646
H14 H7C 2.8333 no 2_646
H14 H19C 3.5356 no 1_545
H14 H24 3.2510 no 1_565
H16A O11 3.0592 no 1_545
H16A N11 3.4507 no 1_545
H16A C19 3.0132 no 1_545
H16A H4 3.5956 no 3_757
H16A H9C 3.2466 no 3_767
H16A H17A 3.4256 no 1_545
H16A H17B 3.2197 no 1_545
H16A H19A 2.5837 no 1_545
H16A H19C 2.6017 no 1_545
H16B O21 3.0978 no 3_757
H16B C9 3.3178 no 3_767
H16B C21 3.2687 no 3_757
H16B H4 3.3955 no 3_767
H16B H9A 3.1356 no 3_767
H16B H9C 2.6544 no 3_767
H16C O20 2.9324 no 3_757
H16C O21 3.5794 no 3_757
H16C C17 3.3574 no 1_545
H16C C21 3.4932 no 3_757
H16C C22 3.2884 no 3_757
H16C H17A 3.0180 no 1_545
H16C H17B 2.7956 no 1_545
H16C H19C 3.4396 no 1_545
H16C H22 3.2523 no 3_757
H17A O20 3.5021 no 3_767
H17A C22 3.4391 no 3_767
H17A H4 3.1570 no 3_767
H17A H16A 3.4256 no 1_565
H17A H16C 3.0180 no 1_565
H17A H22 2.6314 no 3_767
H17B O20 3.2245 no 1_565
H17B O20 3.1263 no 3_767
H17B C16 3.4523 no 1_565
H17B H16A 3.2197 no 1_565
H17B H16C 2.7956 no 1_565
H17B H17C 2.7689 no 3_767
H17C O20 3.3282 no 3_757
H17C O20 3.4528 no 3_767
H17C C17 3.1713 no 3_767
H17C H17B 2.7689 no 3_767
H17C H17C 2.6834 no 3_767
H17C H22 3.4313 no 3_767
H18A O1 2.9794 no 4_455
H18A N1 3.3480 no 4_455
H18A C8 3.1844 no 4_455
H18A C19 3.3085 no 1_545
H18A H6A 3.4314 no 4_455
H18A H7A 3.3275 no 2_646
H18A H8A 2.7801 no 4_455
H18A H8B 2.7737 no 4_455
H18A H19A 2.6020 no 1_545
H18A H19B 3.3508 no 1_545
H18A H19C 3.5117 no 1_545
H18B O1 3.4814 no 4_455
H18B O1 3.4559 no 4_465
H18B C6 3.3089 no 2_656
H18B C6 3.2281 no 4_455
H18B C7 3.3137 no 2_646
H18B H6A 2.7577 no 4_455
H18B H6B 3.2914 no 2_656
H18B H6B 2.8193 no 4_455
H18B H6C 2.5519 no 2_656
H18B H7A 2.5412 no 2_646
H18B H7B 3.5227 no 2_646
H18B H7C 3.4437 no 2_646
H18C O1 2.9639 no 4_465
H18C C8 3.4787 no 4_455
H18C C9 3.5810 no 4_465
H18C H6A 2.8542 no 4_455
H18C H8A 3.4947 no 4_455
H18C H8A 3.5003 no 4_465
H18C H8B 2.6716 no 4_455
H18C H8C 3.3210 no 3_767
H18C H9B 2.6380 no 4_465
H19A O1 2.9993 no 4_465
H19A C16 3.5279 no 1_565
H19A C18 3.5070 no 1_565
H19A H7C 3.4761 no 2_656
H19A H8A 3.0431 no 4_465
H19A H16A 2.5837 no 1_565
H19A H18A 2.6020 no 1_565
H19B O1 3.2539 no 4_465
H19B O10 3.3536 no 2_656
H19B C6 3.2199 no 2_656
H19B C7 2.9970 no 2_656
H19B H6B 3.3063 no 2_656
H19B H6C 2.5016 no 2_656
H19B H7A 3.0881 no 2_656
H19B H7C 2.2062 no 2_656
H19B H18A 3.3508 no 1_565
H19C O20 3.5929 no 1_565
H19C O23 3.1561 no 1_565
H19C C13 3.0053 no 1_565
H19C C14 3.3610 no 1_565
H19C C16 3.3304 no 1_565
H19C C20 3.0071 no 1_565
H19C H7C 3.2166 no 2_656
H19C H14 3.5356 no 1_565
H19C H16A 2.6017 no 1_565
H19C H16C 3.4396 no 1_565
H19C H18A 3.5117 no 1_565
H19C H24 3.5233 no 1_565
H22 C17 3.3749 no 3_767
H22 C25 3.1041 no 1_565
H22 H16C 3.2523 no 3_757
H22 H17A 2.6314 no 3_767
H22 H17C 3.4313 no 3_767
H22 H25 2.7664 no 1_565
H24 O10 2.5852 no 2_646
H24 C10 3.5098 no 2_646
H24 H14 3.2510 no 1_545
H24 H19C 3.5233 no 1_545
H24 H25 3.3309 no 2_656
H25 C21 3.3886 no 2_646
H25 C22 3.1291 no 1_545
H25 C22 3.3334 no 2_646
H25 C23 3.0976 no 2_646
H25 C24 2.9250 no 2_646
H25 C25 2.9793 no 2_646
H25 C26 3.2459 no 2_646
H25 H22 2.7664 no 1_545
H25 H24 3.3309 no 2_646
H25 H25 3.3941 no 2_646
H25 H25 3.3941 no 2_656
H26 C3 3.4558 no 1_545
H26 C7 3.4240 no 1_545
H26 C10 3.4724 no 1_545
H26 H7B 2.6527 no 1_545
H26 H7C 3.4521 no 1_545
H26 H9A 3.3939 no 1_545

loop_
_geom_torsion_atom_site_label_1
_geom_torsion_atom_site_label_2
_geom_torsion_atom_site_label_3
_geom_torsion_atom_site_label_4
_geom_torsion
_geom_torsion_publ_flag
C10 O21 C21 C22 -123.1(3) no
C10 O21 C21 C26 62.0(5) no
C21 O21 C10 O10 -7.1(6) no
C21 O21 C10 C3 173.5(3) no
C20 O23 C23 C22 -65.1(4) no
C20 O23 C23 C24 120.2(4) no
C23 O23 C20 O20 -3.9(6) no
C23 O23 C20 C13 174.8(3) no
O1 N1 C2 C3 -177.3(3) no
O1 N1 C2 C6 64.4(4) no
O1 N1 C2 C7 -59.2(4) no
O1 N1 C5 C4 177.4(3) no
O1 N1 C5 C8 -63.8(4) no
O1 N1 C5 C9 57.7(5) no
C2 N1 C5 C4 7.9(4) no
C2 N1 C5 C8 126.7(3) no
C2 N1 C5 C9 -111.8(3) no
C5 N1 C2 C3 -7.6(4) no
C5 N1 C2 C6 -125.9(3) no
C5 N1 C2 C7 110.5(3) no
O11 N11 C12 C13 -179.7(3) no
O11 N11 C12 C16 61.0(5) no
O11 N11 C12 C17 -61.0(5) no
O11 N11 C15 C14 179.1(3) no
O11 N11 C15 C18 -60.2(4) no
O11 N11 C15 C19 61.4(5) no
C12 N11 C15 C14 3.1(4) no
C12 N11 C15 C18 123.8(4) no
C12 N11 C15 C19 -114.6(4) no
C15 N11 C12 C13 -3.7(4) no
C15 N11 C12 C16 -123.1(3) no
C15 N11 C12 C17 114.9(3) no
N1 C2 C3 C4 4.1(4) no
N1 C2 C3 C10 -176.4(3) no
C6 C2 C3 C4 120.0(4) no
C6 C2 C3 C10 -60.5(5) no
C7 C2 C3 C4 -112.3(4) no
C7 C2 C3 C10 67.2(4) no
C2 C3 C4 C5 0.5(5) no
C2 C3 C10 O10 -4.5(6) no
C2 C3 C10 O21 174.9(3) no
C4 C3 C10 O10 174.9(4) no
C4 C3 C10 O21 -5.7(5) no
C10 C3 C4 C5 -179.0(3) no
C3 C4 C5 N1 -5.0(4) no
C3 C4 C5 C8 -122.3(3) no
C3 C4 C5 C9 112.7(4) no
N11 C12 C13 C14 2.9(4) no
N11 C12 C13 C20 -178.9(3) no
C16 C12 C13 C14 119.7(4) no
C16 C12 C13 C20 -62.1(5) no
C17 C12 C13 C14 -113.5(4) no
C17 C12 C13 C20 64.7(5) no
C12 C13 C14 C15 -1.2(5) no
C12 C13 C20 O20 -6.4(7) no
C12 C13 C20 O23 175.0(4) no
C14 C13 C20 O20 171.5(4) no
C14 C13 C20 O23 -7.1(6) no
C20 C13 C14 C15 -179.4(4) no
C13 C14 C15 N11 -1.0(4) no
C13 C14 C15 C18 -119.3(4) no
C13 C14 C15 C19 114.5(4) no
O21 C21 C22 C23 -174.6(3) no
O21 C21 C26 C25 175.4(3) no
C22 C21 C26 C25 0.8(5) no
C26 C21 C22 C23 0.4(5) no
C21 C22 C23 O23 -175.3(3) no
C21 C22 C23 C24 -0.7(5) no
O23 C23 C24 C25 174.5(3) no
C22 C23 C24 C25 -0.1(5) no
C23 C24 C25 C26 1.3(5) no
C24 C25 C26 C21 -1.6(5) no
